data_7240122
loop_
_publ_author_name
'Mansour, Ahmed M.'
'Radacki, Krzysztof'

_publ_section_title
;
 Experimental and DFT studies of sulfadiazine &#x2018;piano-stool&#x2019;
 Ru(ii) and Rh(iii) complexes
;
_journal_issue 18
_journal_name_full 'RSC Advances'
_journal_page_first 10673
_journal_page_last 10680
_journal_paper_doi 10.1039/D0RA01085E
_journal_volume 10
_journal_year 2020
_chemical_formula_moiety 'C24 H25 Cl N3 Ru S2, Cl'
_chemical_formula_sum 'C24 H25 Cl2 N3 Ru S2'
_chemical_formula_weight 591.56
_space_group_crystal_system triclinic
_space_group_IT_number 2
_space_group_name_Hall '-P 1'
_space_group_name_H-M_alt 'P -1'
_atom_sites_solution_hydrogens mixed
_atom_sites_solution_primary dual
_atom_sites_solution_secondary difmap
_audit_block_doi 10.5517/ccdc.csd.cc23421d
_audit_creation_method SHELXL-2018/3
_audit_update_record
;
2019-07-13 deposited with the CCDC.	2020-03-02 downloaded from the CCDC.
;
_cell_angle_alpha 74.779(6)
_cell_angle_beta 77.127(6)
_cell_angle_gamma 76.006(8)
_cell_formula_units_Z 2
_cell_length_a 10.2608(18)
_cell_length_b 10.320(2)
_cell_length_c 12.223(3)
_cell_measurement_reflns_used 9851
_cell_measurement_temperature 100(2)
_cell_measurement_theta_max 30.44
_cell_measurement_theta_min 2.64
_cell_volume 1194.2(4)
_computing_cell_refinement 'Saint+ ver. V8.38A (Bruker AXS)'
_computing_data_collection 'APEX2 ver. 2014.9 (Bruker AXS)'
_computing_data_reduction 'Saint+ ver. V8.38A (Bruker AXS)'
_computing_molecular_graphics 'ShelXLe (Huebschle et all, 2011)'
_computing_publication_material 'SHELXL-2018/3 (Sheldrick, 2018)'
_computing_structure_refinement 'SHELXL-2018/3 (Sheldrick, 2018)'
_computing_structure_solution 'SHELXT (Sheldrick, 2014)'
_diffrn_ambient_temperature 100(2)
_diffrn_detector 'CMOS area detector (Photon II)'
_diffrn_detector_area_resol_mean 7.5
_diffrn_measured_fraction_theta_full 0.999
_diffrn_measured_fraction_theta_max 0.952
_diffrn_measurement_device_type 'Bruker D8 Quest'
_diffrn_measurement_method '\f and \w scans'
_diffrn_radiation_monochromator 'multi-layer mirror'
_diffrn_radiation_type MoK\a
_diffrn_radiation_wavelength 0.71073
_diffrn_reflns_av_R_equivalents 0.0361
_diffrn_reflns_av_unetI/netI 0.0264
_diffrn_reflns_Laue_measured_fraction_full 0.999
_diffrn_reflns_Laue_measured_fraction_max 0.952
_diffrn_reflns_limit_h_max 13
_diffrn_reflns_limit_h_min -14
_diffrn_reflns_limit_k_max 13
_diffrn_reflns_limit_k_min -14
_diffrn_reflns_limit_l_max 17
_diffrn_reflns_limit_l_min -16
_diffrn_reflns_number 40484
_diffrn_reflns_point_group_measured_fraction_full 0.999
_diffrn_reflns_point_group_measured_fraction_max 0.952
_diffrn_reflns_theta_full 26.000
_diffrn_reflns_theta_max 30.501
_diffrn_reflns_theta_min 2.076
_diffrn_source 'microfocus sealed tube (Incoatec ImS)'
_exptl_absorpt_coefficient_mu 1.074
_exptl_absorpt_correction_T_max 0.6478
_exptl_absorpt_correction_T_min 0.6048
_exptl_absorpt_correction_type multi-scan
_exptl_absorpt_process_details 'SadAbs 2016/2 (Bruker AXS)'
_exptl_crystal_colour yellow
_exptl_crystal_density_diffrn 1.645
_exptl_crystal_description block
_exptl_crystal_F_000 600
_exptl_crystal_recrystallization_method 'Re-crystallisation from solvent: CHCl3/Hexane'
_exptl_crystal_size_max 0.247
_exptl_crystal_size_mid 0.199
_exptl_crystal_size_min 0.145
_refine_diff_density_max 4.597
_refine_diff_density_min -1.446
_refine_diff_density_rms 0.108
_refine_ls_extinction_method none
_refine_ls_goodness_of_fit_ref 1.047
_refine_ls_hydrogen_treatment mixed
_refine_ls_matrix_type full
_refine_ls_number_parameters 295
_refine_ls_number_reflns 6942
_refine_ls_number_restraints 0
_refine_ls_restrained_S_all 1.047
_refine_ls_R_factor_all 0.0438
_refine_ls_R_factor_gt 0.0397
_refine_ls_shift/su_max 0.001
_refine_ls_shift/su_mean 0.000
_refine_ls_structure_factor_coef Fsqd
_refine_ls_weighting_details 'w=1/[\s^2^(Fo^2^)+(0.0271P)^2^+3.6589P] where P=(Fo^2^+2Fc^2^)/3'
_refine_ls_weighting_scheme calc
_refine_ls_wR_factor_gt 0.0886
_refine_ls_wR_factor_ref 0.0912
_reflns_Friedel_coverage 0.000
_reflns_number_gt 6435
_reflns_number_total 6942
_reflns_threshold_expression 'I > 2\s(I)'
_cod_data_source_file d0ra01085e2.cif
_cod_data_source_block KR963_AhMa
_cod_depositor_comments 'Adding full bibliography for 7240122.cif.'
_cod_database_code 7240122
_shelx_shelxl_version_number 2018/3
_shelx_space_group_comment
;
The symmetry employed for this shelxl refinement is uniquely defined
by the following loop, which should always be used as a source of
symmetry information in preference to the above space-group names.
They are only intended as comments.
;
_shelx_estimated_absorpt_t_min 0.777
_shelx_estimated_absorpt_t_max 0.860

loop_
_space_group_symop_operation_xyz
'x, y, z'
'-x, -y, -z'

loop_
_atom_site_label
_atom_site_type_symbol
_atom_site_fract_x
_atom_site_fract_y
_atom_site_fract_z
_atom_site_U_iso_or_equiv
_atom_site_adp_type
_atom_site_occupancy
_atom_site_site_symmetry_order
_atom_site_calc_flag
_atom_site_refinement_flags_posn
_atom_site_refinement_flags_adp
_atom_site_refinement_flags_occupancy
_atom_site_disorder_assembly
_atom_site_disorder_group
Ru1 Ru 0.80025(2) 0.22293(2) 0.30759(2) 0.01730(6) Uani 1 1 d . . . . .
Cl1 Cl 0.74303(7) 0.11868(7) 0.50853(5) 0.02555(13) Uani 1 1 d . . . . .
Cl2 Cl 0.31056(7) 0.62495(7) 0.07585(6) 0.02771(14) Uani 1 1 d . . . . .
C1_1 C 0.9366(3) 0.0566(3) 0.2322(2) 0.0233(5) Uani 1 1 d . . . . .
C2_1 C 1.0035(3) 0.0926(3) 0.3062(2) 0.0248(5) Uani 1 1 d . . . . .
H2_1 H 1.040093 0.023354 0.365880 0.030 Uiso 1 1 calc R U . . .
C3_1 C 1.0174(3) 0.2298(3) 0.2934(2) 0.0246(5) Uani 1 1 d . . . . .
H3_1 H 1.063296 0.250746 0.344103 0.030 Uiso 1 1 calc R U . . .
C4_1 C 0.9635(3) 0.3354(3) 0.2058(2) 0.0240(5) Uani 1 1 d . . . . .
C5_1 C 0.8961(3) 0.3015(3) 0.1305(2) 0.0218(5) Uani 1 1 d . . . . .
H5_1 H 0.860486 0.370702 0.070293 0.026 Uiso 1 1 calc R U . . .
C6_1 C 0.8823(3) 0.1654(3) 0.1451(2) 0.0222(5) Uani 1 1 d . . . . .
H6_1 H 0.834909 0.145131 0.095062 0.027 Uiso 1 1 calc R U . . .
C7_1 C 0.9120(3) -0.0866(3) 0.2464(3) 0.0289(6) Uani 1 1 d . . . . .
H7_1 H 0.811523 -0.080177 0.255049 0.035 Uiso 1 1 calc R U . . .
C8_1 C 0.9590(4) -0.1844(4) 0.3524(4) 0.0461(9) Uani 1 1 d . . . . .
H8A_1 H 0.937054 -0.273939 0.359781 0.069 Uiso 1 1 calc R U . . .
H8B_1 H 0.912720 -0.148399 0.420638 0.069 Uiso 1 1 calc R U . . .
H8C_1 H 1.057753 -0.194263 0.345483 0.069 Uiso 1 1 calc R U . . .
C9_1 C 0.9800(4) -0.1415(3) 0.1385(3) 0.0379(7) Uani 1 1 d . . . . .
H9A_1 H 0.959861 -0.232192 0.147300 0.057 Uiso 1 1 calc R U . . .
H9B_1 H 1.078818 -0.148608 0.127602 0.057 Uiso 1 1 calc R U . . .
H9C_1 H 0.944898 -0.078960 0.071368 0.057 Uiso 1 1 calc R U . . .
C10_1 C 0.9728(4) 0.4817(3) 0.1934(3) 0.0340(7) Uani 1 1 d . . . . .
H10A_1 H 1.062902 0.496904 0.151134 0.051 Uiso 1 1 calc R U . . .
H10B_1 H 0.959327 0.501261 0.269845 0.051 Uiso 1 1 calc R U . . .
H10C_1 H 0.902324 0.542531 0.151167 0.051 Uiso 1 1 calc R U . . .
S1_2 S 0.59507(6) 0.16484(6) 0.29019(6) 0.01996(12) Uani 1 1 d . . . . .
C2_2 C 0.5087(2) 0.3088(3) 0.2143(2) 0.0184(5) Uani 1 1 d . . . . .
N3_2 N 0.4142(2) 0.3105(2) 0.15427(19) 0.0205(4) Uani 1 1 d . . . . .
H3_2 H 0.364742 0.391600 0.130492 0.025 Uiso 1 1 calc R U . . .
N4_2 N 0.5238(2) 0.4381(2) 0.2116(2) 0.0207(4) Uani 1 1 d . . . . .
H4_2 H 0.473(4) 0.499(4) 0.175(3) 0.025 Uiso 1 1 d . U . . .
C5_2 C 0.5759(3) 0.4775(3) 0.2892(2) 0.0188(5) Uani 1 1 d . . . . .
N6_2 N 0.6766(2) 0.4079(2) 0.34345(18) 0.0190(4) Uani 1 1 d . . . . .
S7_2 S 0.50339(7) 0.63873(7) 0.31632(6) 0.02223(13) Uani 1 1 d . . . . .
C8_2 C 0.6159(3) 0.6119(3) 0.4107(2) 0.0218(5) Uani 1 1 d . . . . .
C9_2 C 0.6998(3) 0.4823(3) 0.4161(2) 0.0206(5) Uani 1 1 d . . . . .
C10_2 C 0.7960(3) 0.4379(3) 0.4896(2) 0.0239(5) Uani 1 1 d . . . . .
H10_2 H 0.854347 0.350468 0.493973 0.029 Uiso 1 1 calc R U . . .
C11_2 C 0.8038(3) 0.5250(3) 0.5562(3) 0.0282(6) Uani 1 1 d . . . . .
H11_2 H 0.868160 0.496218 0.607147 0.034 Uiso 1 1 calc R U . . .
C12_2 C 0.7196(3) 0.6536(3) 0.5500(3) 0.0290(6) Uani 1 1 d . . . . .
H12_2 H 0.727307 0.710751 0.596795 0.035 Uiso 1 1 calc R U . . .
C13_2 C 0.6246(3) 0.6997(3) 0.4768(3) 0.0266(6) Uani 1 1 d . . . . .
H13_2 H 0.567568 0.787781 0.471936 0.032 Uiso 1 1 calc R U . . .
C1_3 C 0.3822(3) 0.1999(3) 0.1234(2) 0.0200(5) Uani 1 1 d . . . . .
C2_3 C 0.3656(3) 0.2204(3) 0.0097(2) 0.0283(6) Uani 1 1 d . . . . .
H2_3 H 0.376819 0.304488 -0.042901 0.034 Uiso 1 1 calc R U . . .
C3_3 C 0.3324(3) 0.1173(4) -0.0265(3) 0.0343(7) Uani 1 1 d . . . . .
H3_3 H 0.321514 0.130533 -0.104123 0.041 Uiso 1 1 calc R U . . .
C4_3 C 0.3152(3) -0.0046(3) 0.0507(3) 0.0336(7) Uani 1 1 d . . . . .
H4_3 H 0.295075 -0.076002 0.025478 0.040 Uiso 1 1 calc R U . . .
C5_3 C 0.3274(3) -0.0227(3) 0.1644(3) 0.0305(6) Uani 1 1 d . . . . .
H5_3 H 0.312490 -0.105544 0.217510 0.037 Uiso 1 1 calc R U . . .
C6_3 C 0.3613(3) 0.0795(3) 0.2019(2) 0.0237(5) Uani 1 1 d . . . . .
H6_3 H 0.369981 0.066766 0.280018 0.028 Uiso 1 1 calc R U . . .

loop_
_atom_site_aniso_label
_atom_site_aniso_U_11
_atom_site_aniso_U_22
_atom_site_aniso_U_33
_atom_site_aniso_U_23
_atom_site_aniso_U_13
_atom_site_aniso_U_12
Ru1 0.01588(10) 0.02039(10) 0.01626(10) -0.00442(7) -0.00701(7) -0.00038(7)
Cl1 0.0245(3) 0.0318(3) 0.0178(3) -0.0010(2) -0.0072(2) -0.0023(2)
Cl2 0.0313(3) 0.0210(3) 0.0326(3) -0.0029(2) -0.0185(3) 0.0003(2)
C1_1 0.0199(12) 0.0220(12) 0.0264(13) -0.0074(10) -0.0025(10) 0.0000(9)
C2_1 0.0168(11) 0.0296(14) 0.0254(13) -0.0055(11) -0.0074(10) 0.0032(10)
C3_1 0.0177(11) 0.0353(15) 0.0241(13) -0.0095(11) -0.0071(10) -0.0048(10)
C4_1 0.0219(12) 0.0279(13) 0.0229(12) -0.0077(10) -0.0019(10) -0.0059(10)
C5_1 0.0208(12) 0.0254(13) 0.0176(11) -0.0020(9) -0.0038(9) -0.0042(10)
C6_1 0.0208(12) 0.0269(13) 0.0199(12) -0.0084(10) -0.0047(9) -0.0018(10)
C7_1 0.0266(13) 0.0217(13) 0.0368(16) -0.0061(11) -0.0039(12) -0.0035(11)
C8_1 0.055(2) 0.0274(16) 0.049(2) 0.0047(15) -0.0103(17) -0.0080(15)
C9_1 0.0394(17) 0.0259(15) 0.049(2) -0.0164(14) -0.0007(15) -0.0055(13)
C10_1 0.0392(17) 0.0289(15) 0.0368(16) -0.0089(13) -0.0018(13) -0.0146(13)
S1_2 0.0179(3) 0.0199(3) 0.0221(3) -0.0027(2) -0.0088(2) -0.0007(2)
C2_2 0.0165(10) 0.0222(12) 0.0167(11) -0.0042(9) -0.0052(8) -0.0019(9)
N3_2 0.0230(10) 0.0173(10) 0.0230(10) -0.0030(8) -0.0118(8) -0.0012(8)
N4_2 0.0236(11) 0.0198(10) 0.0216(10) -0.0050(8) -0.0136(9) 0.0001(8)
C5_2 0.0199(11) 0.0196(11) 0.0174(11) -0.0044(9) -0.0065(9) -0.0013(9)
N6_2 0.0186(10) 0.0223(10) 0.0182(10) -0.0067(8) -0.0073(8) -0.0019(8)
S7_2 0.0218(3) 0.0229(3) 0.0244(3) -0.0092(2) -0.0096(2) 0.0006(2)
C8_2 0.0183(11) 0.0287(13) 0.0206(12) -0.0081(10) -0.0055(9) -0.0040(10)
C9_2 0.0190(11) 0.0267(13) 0.0190(11) -0.0087(10) -0.0053(9) -0.0039(9)
C10_2 0.0200(12) 0.0321(14) 0.0223(12) -0.0101(11) -0.0080(10) -0.0016(10)
C11_2 0.0227(13) 0.0427(17) 0.0255(13) -0.0145(12) -0.0083(10) -0.0064(12)
C12_2 0.0229(13) 0.0427(17) 0.0292(14) -0.0208(13) -0.0042(11) -0.0069(12)
C13_2 0.0216(12) 0.0331(15) 0.0287(14) -0.0165(12) -0.0033(10) -0.0024(11)
C1_3 0.0170(11) 0.0214(12) 0.0240(12) -0.0068(10) -0.0075(9) -0.0023(9)
C2_3 0.0327(15) 0.0348(15) 0.0224(13) -0.0024(11) -0.0093(11) -0.0160(12)
C3_3 0.0345(16) 0.0479(19) 0.0305(15) -0.0147(14) -0.0087(12) -0.0176(14)
C4_3 0.0261(14) 0.0322(15) 0.0507(19) -0.0197(14) -0.0100(13) -0.0067(12)
C5_3 0.0231(13) 0.0216(13) 0.0473(18) -0.0044(12) -0.0116(12) -0.0037(10)
C6_3 0.0194(12) 0.0233(12) 0.0274(13) -0.0019(10) -0.0071(10) -0.0035(10)

loop_
_atom_type_symbol
_atom_type_description
_atom_type_scat_dispersion_real
_atom_type_scat_dispersion_imag
_atom_type_scat_source
C C 0.0033 0.0016 'International Tables Vol C Tables 4.2.6.8 and 6.1.1.4'
H H 0.0000 0.0000 'International Tables Vol C Tables 4.2.6.8 and 6.1.1.4'
N N 0.0061 0.0033 'International Tables Vol C Tables 4.2.6.8 and 6.1.1.4'
S S 0.1246 0.1234 'International Tables Vol C Tables 4.2.6.8 and 6.1.1.4'
Ru Ru -1.2594 0.8363 'International Tables Vol C Tables 4.2.6.8 and 6.1.1.4'
Cl Cl 0.1484 0.1585 'International Tables Vol C Tables 4.2.6.8 and 6.1.1.4'

loop_
_citation_id
_citation_doi
_citation_year
1 10.1016/j.poly.2019.114175 2019

loop_
_geom_angle_atom_site_label_1
_geom_angle_atom_site_label_2
_geom_angle_atom_site_label_3
_geom_angle
_geom_angle_site_symmetry_1
_geom_angle_site_symmetry_3
_geom_angle_publ_flag
N6_2 Ru1 C6_1 129.91(9) . . ?
N6_2 Ru1 C2_1 145.19(10) . . ?
C6_1 Ru1 C2_1 67.68(10) . . ?
N6_2 Ru1 C5_1 99.02(9) . . ?
C6_1 Ru1 C5_1 37.70(10) . . ?
C2_1 Ru1 C5_1 79.96(10) . . ?
N6_2 Ru1 C1_1 167.66(10) . . ?
C6_1 Ru1 C1_1 38.27(10) . . ?
C2_1 Ru1 C1_1 37.60(10) . . ?
C5_1 Ru1 C1_1 68.81(10) . . ?
N6_2 Ru1 C3_1 109.67(10) . . ?
C6_1 Ru1 C3_1 79.80(10) . . ?
C2_1 Ru1 C3_1 37.66(11) . . ?
C5_1 Ru1 C3_1 67.13(10) . . ?
C1_1 Ru1 C3_1 68.27(10) . . ?
N6_2 Ru1 C4_1 90.16(10) . . ?
C6_1 Ru1 C4_1 67.92(10) . . ?
C2_1 Ru1 C4_1 67.77(11) . . ?
C5_1 Ru1 C4_1 37.46(10) . . ?
C1_1 Ru1 C4_1 81.28(10) . . ?
C3_1 Ru1 C4_1 37.14(10) . . ?
N6_2 Ru1 S1_2 86.31(6) . . ?
C6_1 Ru1 S1_2 85.27(7) . . ?
C2_1 Ru1 S1_2 127.83(8) . . ?
C5_1 Ru1 S1_2 105.33(7) . . ?
C1_1 Ru1 S1_2 94.82(8) . . ?
C3_1 Ru1 S1_2 162.91(8) . . ?
C4_1 Ru1 S1_2 141.37(8) . . ?
N6_2 Ru1 Cl1 87.95(6) . . ?
C6_1 Ru1 Cl1 139.89(8) . . ?
C2_1 Ru1 Cl1 88.81(8) . . ?
C5_1 Ru1 Cl1 168.12(7) . . ?
C1_1 Ru1 Cl1 104.39(8) . . ?
C3_1 Ru1 Cl1 101.51(8) . . ?
C4_1 Ru1 Cl1 133.74(7) . . ?
S1_2 Ru1 Cl1 84.61(3) . . ?
C2_1 C1_1 C6_1 116.6(2) . . ?
C2_1 C1_1 C7_1 123.7(3) . . ?
C6_1 C1_1 C7_1 119.6(3) . . ?
C2_1 C1_1 Ru1 70.78(15) . . ?
C6_1 C1_1 Ru1 69.05(15) . . ?
C7_1 C1_1 Ru1 127.06(19) . . ?
C1_1 C2_1 C3_1 121.6(3) . . ?
C1_1 C2_1 Ru1 71.62(15) . . ?
C3_1 C2_1 Ru1 72.02(15) . . ?
C1_1 C2_1 H2_1 119.2 . . ?
C3_1 C2_1 H2_1 119.2 . . ?
Ru1 C2_1 H2_1 129.8 . . ?
C4_1 C3_1 C2_1 120.6(2) . . ?
C4_1 C3_1 Ru1 71.94(15) . . ?
C2_1 C3_1 Ru1 70.32(15) . . ?
C4_1 C3_1 H3_1 119.7 . . ?
C2_1 C3_1 H3_1 119.7 . . ?
Ru1 C3_1 H3_1 130.8 . . ?
C3_1 C4_1 C5_1 118.7(3) . . ?
C3_1 C4_1 C10_1 121.4(3) . . ?
C5_1 C4_1 C10_1 119.9(3) . . ?
C3_1 C4_1 Ru1 70.93(16) . . ?
C5_1 C4_1 Ru1 70.16(15) . . ?
C10_1 C4_1 Ru1 129.3(2) . . ?
C6_1 C5_1 C4_1 119.9(2) . . ?
C6_1 C5_1 Ru1 69.48(15) . . ?
C4_1 C5_1 Ru1 72.38(15) . . ?
C6_1 C5_1 H5_1 120.0 . . ?
C4_1 C5_1 H5_1 120.0 . . ?
Ru1 C5_1 H5_1 130.7 . . ?
C5_1 C6_1 C1_1 122.5(2) . . ?
C5_1 C6_1 Ru1 72.82(15) . . ?
C1_1 C6_1 Ru1 72.68(15) . . ?
C5_1 C6_1 H6_1 118.7 . . ?
C1_1 C6_1 H6_1 118.7 . . ?
Ru1 C6_1 H6_1 128.1 . . ?
C8_1 C7_1 C1_1 112.5(3) . . ?
C8_1 C7_1 C9_1 110.8(3) . . ?
C1_1 C7_1 C9_1 110.3(3) . . ?
C8_1 C7_1 H7_1 107.7 . . ?
C1_1 C7_1 H7_1 107.7 . . ?
C9_1 C7_1 H7_1 107.7 . . ?
C7_1 C8_1 H8A_1 109.5 . . ?
C7_1 C8_1 H8B_1 109.5 . . ?
H8A_1 C8_1 H8B_1 109.5 . . ?
C7_1 C8_1 H8C_1 109.5 . . ?
H8A_1 C8_1 H8C_1 109.5 . . ?
H8B_1 C8_1 H8C_1 109.5 . . ?
C7_1 C9_1 H9A_1 109.5 . . ?
C7_1 C9_1 H9B_1 109.5 . . ?
H9A_1 C9_1 H9B_1 109.5 . . ?
C7_1 C9_1 H9C_1 109.5 . . ?
H9A_1 C9_1 H9C_1 109.5 . . ?
H9B_1 C9_1 H9C_1 109.5 . . ?
C4_1 C10_1 H10A_1 109.5 . . ?
C4_1 C10_1 H10B_1 109.5 . . ?
H10A_1 C10_1 H10B_1 109.5 . . ?
C4_1 C10_1 H10C_1 109.5 . . ?
H10A_1 C10_1 H10C_1 109.5 . . ?
H10B_1 C10_1 H10C_1 109.5 . . ?
C2_2 S1_2 Ru1 105.56(9) . . ?
N3_2 C2_2 N4_2 112.1(2) . . ?
N3_2 C2_2 S1_2 124.2(2) . . ?
N4_2 C2_2 S1_2 123.59(19) . . ?
C2_2 N3_2 C1_3 129.1(2) . . ?
C2_2 N3_2 H3_2 115.5 . . ?
C1_3 N3_2 H3_2 115.5 . . ?
C2_2 N4_2 C5_2 127.2(2) . . ?
C2_2 N4_2 H4_2 114(2) . . ?
C5_2 N4_2 H4_2 115(2) . . ?
N6_2 C5_2 N4_2 127.1(2) . . ?
N6_2 C5_2 S7_2 116.24(19) . . ?
N4_2 C5_2 S7_2 116.61(19) . . ?
C5_2 N6_2 C9_2 110.3(2) . . ?
C5_2 N6_2 Ru1 123.56(17) . . ?
C9_2 N6_2 Ru1 125.67(17) . . ?
C8_2 S7_2 C5_2 89.06(13) . . ?
C13_2 C8_2 C9_2 122.1(2) . . ?
C13_2 C8_2 S7_2 127.7(2) . . ?
C9_2 C8_2 S7_2 110.20(19) . . ?
C10_2 C9_2 C8_2 119.8(2) . . ?
C10_2 C9_2 N6_2 126.0(2) . . ?
C8_2 C9_2 N6_2 114.2(2) . . ?
C11_2 C10_2 C9_2 118.1(3) . . ?
C11_2 C10_2 H10_2 120.9 . . ?
C9_2 C10_2 H10_2 120.9 . . ?
C10_2 C11_2 C12_2 121.4(3) . . ?
C10_2 C11_2 H11_2 119.3 . . ?
C12_2 C11_2 H11_2 119.3 . . ?
C13_2 C12_2 C11_2 121.2(3) . . ?
C13_2 C12_2 H12_2 119.4 . . ?
C11_2 C12_2 H12_2 119.4 . . ?
C12_2 C13_2 C8_2 117.4(3) . . ?
C12_2 C13_2 H13_2 121.3 . . ?
C8_2 C13_2 H13_2 121.3 . . ?
C6_3 C1_3 C2_3 120.6(3) . . ?
C6_3 C1_3 N3_2 122.9(2) . . ?
C2_3 C1_3 N3_2 116.5(2) . . ?
C3_3 C2_3 C1_3 119.8(3) . . ?
C3_3 C2_3 H2_3 120.1 . . ?
C1_3 C2_3 H2_3 120.1 . . ?
C4_3 C3_3 C2_3 119.8(3) . . ?
C4_3 C3_3 H3_3 120.1 . . ?
C2_3 C3_3 H3_3 120.1 . . ?
C3_3 C4_3 C5_3 120.2(3) . . ?
C3_3 C4_3 H4_3 119.9 . . ?
C5_3 C4_3 H4_3 119.9 . . ?
C4_3 C5_3 C6_3 120.6(3) . . ?
C4_3 C5_3 H5_3 119.7 . . ?
C6_3 C5_3 H5_3 119.7 . . ?
C1_3 C6_3 C5_3 119.0(3) . . ?
C1_3 C6_3 H6_3 120.5 . . ?
C5_3 C6_3 H6_3 120.5 . . ?

loop_
_geom_bond_atom_site_label_1
_geom_bond_atom_site_label_2
_geom_bond_distance
_geom_bond_site_symmetry_2
_geom_bond_publ_flag
Ru1 N6_2 2.113(2) . ?
Ru1 C6_1 2.154(3) . ?
Ru1 C2_1 2.191(3) . ?
Ru1 C5_1 2.197(3) . ?
Ru1 C1_1 2.202(3) . ?
Ru1 C3_1 2.213(3) . ?
Ru1 C4_1 2.226(3) . ?
Ru1 S1_2 2.3903(8) . ?
Ru1 Cl1 2.4105(8) . ?
C1_1 C2_1 1.416(4) . ?
C1_1 C6_1 1.428(4) . ?
C1_1 C7_1 1.518(4) . ?
C2_1 C3_1 1.422(4) . ?
C2_1 H2_1 0.9500 . ?
C3_1 C4_1 1.414(4) . ?
C3_1 H3_1 0.9500 . ?
C4_1 C5_1 1.421(4) . ?
C4_1 C10_1 1.502(4) . ?
C5_1 C6_1 1.406(4) . ?
C5_1 H5_1 0.9500 . ?
C6_1 H6_1 0.9500 . ?
C7_1 C8_1 1.513(5) . ?
C7_1 C9_1 1.529(5) . ?
C7_1 H7_1 1.0000 . ?
C8_1 H8A_1 0.9800 . ?
C8_1 H8B_1 0.9800 . ?
C8_1 H8C_1 0.9800 . ?
C9_1 H9A_1 0.9800 . ?
C9_1 H9B_1 0.9800 . ?
C9_1 H9C_1 0.9800 . ?
C10_1 H10A_1 0.9800 . ?
C10_1 H10B_1 0.9800 . ?
C10_1 H10C_1 0.9800 . ?
S1_2 C2_2 1.691(3) . ?
C2_2 N3_2 1.335(3) . ?
C2_2 N4_2 1.371(3) . ?
N3_2 C1_3 1.419(3) . ?
N3_2 H3_2 0.8800 . ?
N4_2 C5_2 1.373(3) . ?
N4_2 H4_2 0.82(4) . ?
C5_2 N6_2 1.311(3) . ?
C5_2 S7_2 1.735(3) . ?
N6_2 C9_2 1.406(3) . ?
S7_2 C8_2 1.735(3) . ?
C8_2 C13_2 1.392(4) . ?
C8_2 C9_2 1.398(4) . ?
C9_2 C10_2 1.398(3) . ?
C10_2 C11_2 1.388(4) . ?
C10_2 H10_2 0.9500 . ?
C11_2 C12_2 1.391(4) . ?
C11_2 H11_2 0.9500 . ?
C12_2 C13_2 1.384(4) . ?
C12_2 H12_2 0.9500 . ?
C13_2 H13_2 0.9500 . ?
C1_3 C6_3 1.386(4) . ?
C1_3 C2_3 1.393(4) . ?
C2_3 C3_3 1.391(4) . ?
C2_3 H2_3 0.9500 . ?
C3_3 C4_3 1.383(5) . ?
C3_3 H3_3 0.9500 . ?
C4_3 C5_3 1.383(5) . ?
C4_3 H4_3 0.9500 . ?
C5_3 C6_3 1.395(4) . ?
C5_3 H5_3 0.9500 . ?
C6_3 H6_3 0.9500 . ?
